data_4512177
loop_
_publ_author_name
'Duggirala, Naga Kiran'
'Smith, Adam J.'
'Wojtas, \/Lukasz'
'Shytle, R. Douglas'
'Zaworotko, Michael J.'

_publ_section_title
;
 Physical Stability Enhancement and Pharmacokinetics of a Lithium Ionic
 Cocrystal with Glucose
;
_journal_issue 11
_journal_name_full 'Crystal Growth &amp; Design'
_journal_page_first 6135
_journal_paper_doi 10.1021/cg501310d
_journal_volume 14
_journal_year 2014
_chemical_absolute_configuration ad
_chemical_formula_sum 'C36 H72 Br3 Li3 O36'
_chemical_formula_weight 1341.49
_chemical_name_systematic
; 
 ? 
;
_space_group_IT_number 144
_symmetry_cell_setting trigonal
_symmetry_space_group_name_Hall 'P 31'
_symmetry_space_group_name_H-M 'P 31'
_atom_sites_solution_hydrogens geom
_atom_sites_solution_primary direct
_atom_sites_solution_secondary difmap
_audit_creation_method SHELXL-97
_cell_angle_alpha 90.00
_cell_angle_beta 90.00
_cell_angle_gamma 120.00
_cell_formula_units_Z 3
_cell_length_a 16.2665(2)
_cell_length_b 16.2665(2)
_cell_length_c 17.0945(5)
_cell_measurement_temperature 293(2)
_cell_volume 3917.20(13)
_computing_cell_refinement 'APEX2 (Bruker, 2010); SAINT (Bruker, 2009)'
_computing_data_collection 'APEX2 (Bruker, 2010)'
_computing_data_reduction 'SAINT (Bruker, 2009);XPREP(Sheldrick,2008)'
_computing_publication_material 'OLEX2 (Dolomanov,2009)'
_computing_structure_refinement 'SHELXTL (Sheldrick, 2008), OLEX2 (2009)'
_computing_structure_solution 'SHELXS-97 (Sheldrick, 2008)'
_diffrn_ambient_temperature 293(2)
_diffrn_measured_fraction_theta_full 0.963
_diffrn_measured_fraction_theta_max 0.964
_diffrn_measurement_device_type 'BRUKER SMART APEXII CCD'
_diffrn_measurement_method 'omega scans'
_diffrn_radiation_monochromator graphite
_diffrn_radiation_source 'fine-focus sealed tube'
_diffrn_radiation_type CuK\a
_diffrn_radiation_wavelength 1.54178
_diffrn_reflns_av_R_equivalents 0.0394
_diffrn_reflns_av_sigmaI/netI 0.0558
_diffrn_reflns_limit_h_max 19
_diffrn_reflns_limit_h_min -19
_diffrn_reflns_limit_k_max 16
_diffrn_reflns_limit_k_min -18
_diffrn_reflns_limit_l_max 19
_diffrn_reflns_limit_l_min -16
_diffrn_reflns_number 19322
_diffrn_reflns_theta_full 66.41
_diffrn_reflns_theta_max 66.41
_diffrn_reflns_theta_min 3.14
_exptl_absorpt_coefficient_mu 3.802
_exptl_absorpt_correction_T_max 0.6798
_exptl_absorpt_correction_T_min 0.3853
_exptl_absorpt_correction_type multi-scan
_exptl_absorpt_process_details 'SADABS; (Sheldrick, 2003)'
_exptl_crystal_colour colorless
_exptl_crystal_density_diffrn 1.706
_exptl_crystal_density_method 'not measured'
_exptl_crystal_description rod
_exptl_crystal_F_000 2070
_exptl_crystal_size_max 0.31
_exptl_crystal_size_mid 0.23
_exptl_crystal_size_min 0.11
_refine_diff_density_max 0.361
_refine_diff_density_min -0.408
_refine_diff_density_rms 0.069
_refine_ls_abs_structure_details 'Flack H D (1983), Acta Cryst. A39, 876-881'
_refine_ls_abs_structure_Flack 0.003(11)
_refine_ls_extinction_method none
_refine_ls_goodness_of_fit_ref 1.044
_refine_ls_hydrogen_treatment mixed
_refine_ls_matrix_type full
_refine_ls_number_parameters 781
_refine_ls_number_reflns 7379
_refine_ls_number_restraints 19
_refine_ls_restrained_S_all 1.044
_refine_ls_R_factor_all 0.0366
_refine_ls_R_factor_gt 0.0341
_refine_ls_shift/su_max 0.000
_refine_ls_shift/su_mean 0.000
_refine_ls_structure_factor_coef Fsqd
_refine_ls_weighting_details 'calc w=1/[\s^2^(Fo^2^)+(0.0370P)^2^+0.4859P] where P=(Fo^2^+2Fc^2^)/3'
_refine_ls_weighting_scheme calc
_refine_ls_wR_factor_gt 0.0771
_refine_ls_wR_factor_ref 0.0782
_reflns_number_gt 6991
_reflns_number_total 7379
_reflns_threshold_expression >2sigma(I)
_cod_data_source_file cg501310d_si_002.cif
_cod_data_source_block LIBGLU
_cod_depositor_comments 'Adding full bibliography for 4512177.cif.'
_cod_original_cell_volume 3917.19(13)
_cod_original_sg_symbol_H-M P31
_cod_database_code 4512177

loop_
_symmetry_equiv_pos_as_xyz
'x, y, z'
'-y, x-y, z+1/3'
'-x+y, -x, z+2/3'

loop_
_atom_site_label
_atom_site_type_symbol
_atom_site_fract_x
_atom_site_fract_y
_atom_site_fract_z
_atom_site_U_iso_or_equiv
_atom_site_adp_type
_atom_site_occupancy
_atom_site_symmetry_multiplicity
_atom_site_calc_flag
_atom_site_refinement_flags
Br1 Br 0.78573(3) 0.87000(4) 0.16796(2) 0.04137(13) Uani 1 1 d .
Br2 Br 0.79722(4) 0.25408(4) 0.49346(3) 0.04159(13) Uani 1 1 d .
Br3 Br 0.40094(3) 0.52081(3) 0.50539(3) 0.03913(12) Uani 1 1 d .
O14 O 0.3791(2) 0.8572(2) 0.41797(16) 0.0291(6) Uani 1 1 d D
H14 H 0.348(3) 0.885(3) 0.401(3) 0.044 Uiso 1 1 d D
C39 C 0.1651(3) 0.2198(3) 0.5042(2) 0.0224(8) Uani 1 1 d .
H39 H 0.2243 0.2594 0.5328 0.027 Uiso 1 1 calc R
C5 C 0.4732(2) 0.8487(2) 0.0547(2) 0.0202(7) Uani 1 1 d .
H5 H 0.4592 0.8892 0.0213 0.024 Uiso 1 1 calc R
C37 C 0.0592(3) 0.1801(2) 0.6212(2) 0.0210(7) Uani 1 1 d .
H37 H 0.1123 0.2203 0.6559 0.025 Uiso 1 1 calc RD
C18 C 0.3467(2) 0.8544(2) 0.5833(2) 0.0216(7) Uani 1 1 d .
H18 H 0.2926 0.8109 0.5508 0.026 Uiso 1 1 calc R
C4 C 0.4012(3) 0.8097(2) 0.1204(2) 0.0228(7) Uani 1 1 d .
H4 H 0.4104 0.7634 0.1502 0.027 Uiso 1 1 calc R
C36 C 0.0196(3) 0.2394(2) 0.5852(2) 0.0234(8) Uani 1 1 d .
H36 H -0.0346 0.1986 0.5517 0.028 Uiso 1 1 calc R
C25 C 0.6745(2) 0.4623(3) 0.1238(2) 0.0228(7) Uani 1 1 d .
H25 H 0.6751 0.4127 0.1560 0.027 Uiso 1 1 calc R
C21 C 0.4489(3) 0.9204(3) 0.4701(2) 0.0237(8) Uani 1 1 d .
H21 H 0.4897 0.9808 0.4436 0.028 Uiso 1 1 calc R
C8 C 0.1697(3) 0.2567(3) 0.2027(2) 0.0255(8) Uani 1 1 d .
H8 H 0.1940 0.3184 0.2286 0.031 Uiso 1 1 calc R
C27 C 0.8042(3) 0.5980(3) 0.1981(2) 0.0256(8) Uani 1 1 d .
H27 H 0.8205 0.6568 0.2260 0.031 Uiso 1 1 calc R
C7 C 0.1924(3) 0.1853(3) 0.0862(2) 0.0238(8) Uani 1 1 d .
H7 H 0.2003 0.1388 0.1169 0.029 Uiso 1 1 calc R
C2 C 0.5148(3) 0.9484(3) 0.2022(2) 0.0251(8) Uani 1 1 d .
H2 H 0.5210 1.0028 0.2318 0.030 Uiso 1 1 calc R
C23 C 0.8464(2) 0.5386(2) 0.0846(2) 0.0235(8) Uani 1 1 d .
H23 H 0.8575 0.4956 0.1172 0.028 Uiso 1 1 calc R
C26 C 0.7001(3) 0.5484(3) 0.1744(2) 0.0234(7) Uani 1 1 d .
H26 H 0.6871 0.5929 0.1457 0.028 Uiso 1 1 calc R
C3 C 0.4137(3) 0.8886(3) 0.1750(2) 0.0223(8) Uani 1 1 d .
H3 H 0.3939 0.9291 0.1481 0.027 Uiso 1 1 calc RD
C12 C 0.2582(3) 0.2151(3) 0.0168(2) 0.0341(9) Uani 1 1 d .
H12A H 0.3228 0.2401 0.0353 0.041 Uiso 1 1 calc R
H12B H 0.2422 0.1597 -0.0151 0.041 Uiso 1 1 calc R
C20 C 0.5069(2) 0.8745(3) 0.4927(2) 0.0221(7) Uani 1 1 d .
H20 H 0.5619 0.9193 0.5237 0.027 Uiso 1 1 calc R
C10 C 0.0266(2) 0.1267(3) 0.1360(2) 0.0235(8) Uani 1 1 d .
H10 H 0.0253 0.0761 0.1681 0.028 Uiso 1 1 calc R
C22 C 0.3113(3) 0.8876(3) 0.6505(2) 0.0311(9) Uani 1 1 d .
H22A H 0.2769 0.9174 0.6300 0.037 Uiso 1 1 calc R
H22B H 0.2672 0.8330 0.6811 0.037 Uiso 1 1 calc R
C40 C 0.1246(3) 0.2803(3) 0.4748(2) 0.0269(8) Uani 1 1 d .
H40 H 0.1742 0.3349 0.4463 0.032 Uiso 1 1 calc R
C41 C -0.0113(3) 0.2854(3) 0.6460(2) 0.0310(8) Uani 1 1 d .
H41A H -0.0335 0.3236 0.6198 0.037 Uiso 1 1 calc R
H41B H -0.0642 0.2362 0.6752 0.037 Uiso 1 1 calc R
C24 C 0.7437(2) 0.4864(2) 0.0559(2) 0.0218(7) Uani 1 1 d .
H24 H 0.7345 0.5267 0.0184 0.026 Uiso 1 1 calc R
C6 C 0.6463(3) 0.9536(3) 0.0244(2) 0.0334(9) Uani 1 1 d .
H6A H 0.7080 0.9919 0.0484 0.040 Uiso 1 1 calc R
H6B H 0.6484 0.9047 -0.0065 0.040 Uiso 1 1 calc R
C11 C 0.0884(3) 0.1425(2) 0.0644(2) 0.0228(7) Uani 1 1 d .
H11 H 0.0817 0.1859 0.0287 0.027 Uiso 1 1 calc R
C19 C 0.4477(2) 0.7845(3) 0.5397(2) 0.0227(7) Uani 1 1 d .
H19 H 0.3986 0.7361 0.5060 0.027 Uiso 1 1 calc R
C28 C 0.9185(3) 0.5760(3) 0.0188(2) 0.0307(9) Uani 1 1 d .
H28A H 0.9817 0.6082 0.0412 0.037 Uiso 1 1 calc R
H28B H 0.9121 0.5227 -0.0115 0.037 Uiso 1 1 calc R
C1 C 0.5725(2) 0.9075(2) 0.0875(2) 0.0225(7) Uani 1 1 d .
H1 H 0.5875 0.8663 0.1188 0.027 Uiso 1 1 calc R
C9 C 0.0660(3) 0.2169(3) 0.1844(2) 0.0238(8) Uani 1 1 d .
H9 H 0.0579 0.2644 0.1554 0.029 Uiso 1 1 calc RD
O15 O 0.40841(19) 0.93692(17) 0.53816(15) 0.0261(5) Uani 1 1 d .
O7 O 0.17603(19) 0.19350(19) 0.25456(16) 0.0307(6) Uani 1 1 d D
O1 O 0.5337(2) 0.8906(2) 0.25220(16) 0.0320(6) Uani 1 1 d D
O10 O 0.0598(2) 0.0555(2) 0.02489(17) 0.0330(6) Uani 1 1 d .
O17 O 0.33371(19) 0.71794(18) 0.64632(17) 0.0288(6) Uani 1 1 d .
O11 O 0.22228(17) 0.26922(16) 0.13273(15) 0.0247(5) Uani 1 1 d .
O4 O 0.4672(2) 0.77324(18) 0.00906(16) 0.0320(6) Uani 1 1 d .
H4A H 0.4547 0.7791 -0.0363 0.048 Uiso 1 1 calc R
O2 O 0.35527(19) 0.8474(2) 0.24248(15) 0.0302(6) Uani 1 1 d D
O5 O 0.57780(18) 0.98184(17) 0.13695(15) 0.0262(5) Uani 1 1 d .
O13 O 0.53838(18) 0.8530(2) 0.42219(16) 0.0304(6) Uani 1 1 d D
O8 O 0.0172(2) 0.1983(2) 0.25686(16) 0.0342(6) Uani 1 1 d D
O9 O -0.0672(2) 0.0997(2) 0.11272(19) 0.0401(7) Uani 1 1 d .
H9A H -0.1026 0.0435 0.1230 0.060 Uiso 1 1 calc R
O12 O 0.2537(2) 0.2851(2) -0.03028(18) 0.0431(7) Uani 1 1 d .
H12 H 0.2129 0.2589 -0.0640 0.065 Uiso 1 1 calc R
O16 O 0.5079(2) 0.7510(2) 0.56798(18) 0.0362(6) Uani 1 1 d .
H16 H 0.4813 0.6931 0.5630 0.054 Uiso 1 1 calc R
O6 O 0.6272(2) 1.0122(2) -0.02598(17) 0.0385(7) Uani 1 1 d .
H6 H 0.5872 0.9789 -0.0584 0.058 Uiso 1 1 calc R
O3 O 0.31013(19) 0.7627(2) 0.08558(17) 0.0413(8) Uani 1 1 d .
H3A H 0.2695 0.7472 0.1196 0.062 Uiso 1 1 calc R
O18 O 0.3852(3) 0.9532(2) 0.70043(18) 0.0440(8) Uani 1 1 d .
H18A H 0.4051 0.9249 0.7270 0.066 Uiso 1 1 calc R
O23 O 0.86264(18) 0.61949(18) 0.13053(15) 0.0259(6) Uani 1 1 d .
O20 O 0.6465(2) 0.5206(2) 0.24497(16) 0.0326(6) Uani 1 1 d D
O19 O 0.81289(18) 0.5352(2) 0.24901(16) 0.0311(6) Uani 1 1 d D
O21 O 0.58200(19) 0.4280(2) 0.09342(18) 0.0385(7) Uani 1 1 d .
H21A H 0.5502 0.3706 0.1006 0.058 Uiso 1 1 calc R
O22 O 0.72807(19) 0.40237(18) 0.01745(16) 0.0302(6) Uani 1 1 d D
O24 O 0.9089(2) 0.6395(2) -0.03203(18) 0.0437(7) Uani 1 1 d .
H24A H 0.8739 0.6098 -0.0686 0.066 Uiso 1 1 calc R
O26 O 0.6721(2) 0.5387(2) 0.41769(16) 0.0303(6) Uani 1 1 d D
O28 O 0.6417(2) 0.42438(19) 0.66106(17) 0.0356(6) Uani 1 1 d .
O29 O 0.6949(2) 0.6554(2) 0.69702(17) 0.0391(7) Uani 1 1 d .
H29 H 0.7050 0.6254 0.7304 0.059 Uiso 1 1 calc RD
O25 O 0.8209(2) 0.5160(2) 0.42318(16) 0.0335(6) Uani 1 1 d D
O27 O 0.7938(3) 0.4307(3) 0.57912(18) 0.0451(8) Uani 1 1 d .
H27A H 0.7932 0.3911 0.5491 0.068 Uiso 1 1 calc R
O30 O 0.71348(19) 0.62888(17) 0.53303(15) 0.0265(5) Uani 1 1 d .
C32 C 0.7402(3) 0.4687(3) 0.5468(2) 0.0240(8) Uani 1 1 d .
H32 H 0.6861 0.4188 0.5181 0.029 Uiso 1 1 calc R
C34 C 0.7466(3) 0.6019(3) 0.4663(2) 0.0241(8) Uani 1 1 d .
H34A H 0.7899 0.6587 0.4364 0.029 Uiso 1 1 calc R
C31 C 0.7043(3) 0.5025(2) 0.6139(2) 0.0217(7) Uani 1 1 d .
H31A H 0.7584 0.5474 0.6457 0.026 Uiso 1 1 calc R
C30 C 0.6517(2) 0.5518(2) 0.5836(2) 0.0224(7) Uani 1 1 d .
H30 H 0.5962 0.5060 0.5536 0.027 Uiso 1 1 calc R
C33 C 0.7991(3) 0.5504(3) 0.4921(2) 0.0240(8) Uani 1 1 d .
H33A H 0.8583 0.5956 0.5183 0.029 Uiso 1 1 calc R
C29 C 0.6192(3) 0.5914(3) 0.6479(2) 0.0333(9) Uani 1 1 d .
H29A H 0.5889 0.6242 0.6251 0.040 Uiso 1 1 calc R
H29B H 0.5722 0.5395 0.6794 0.040 Uiso 1 1 calc R
C35 C 0.4004(3) 0.8041(2) 0.6093(2) 0.0213(7) Uani 1 1 d .
H35 H 0.4494 0.8442 0.6472 0.026 Uiso 1 1 calc R
C38 C 0.0938(3) 0.1404(3) 0.5572(2) 0.0253(8) Uani 1 1 d .
H38 H 0.0396 0.0947 0.5259 0.030 Uiso 1 1 calc R
O36 O 0.0517(2) 0.2237(2) 0.42295(16) 0.0345(7) Uani 1 1 d D
O33 O -0.0137(2) 0.10442(18) 0.66526(16) 0.0310(6) Uani 1 1 d D
O34 O 0.1362(3) 0.0933(2) 0.59473(18) 0.0438(8) Uani 1 1 d .
H34 H 0.1351 0.0530 0.5653 0.066 Uiso 1 1 calc R
O32 O 0.09263(19) 0.31388(18) 0.53836(15) 0.0271(6) Uani 1 1 d .
O31 O 0.0616(2) 0.34337(19) 0.69892(17) 0.0382(7) Uani 1 1 d .
H31 H 0.0656 0.3102 0.7331 0.057 Uiso 1 1 calc R
O35 O 0.18326(19) 0.1777(2) 0.43762(15) 0.0304(6) Uani 1 1 d D
H35A H 0.2415(18) 0.189(4) 0.439(3) 0.046 Uiso 1 1 d D
Li1 Li 0.7086(5) 0.4683(5) 0.3353(4) 0.0353(16) Uani 1 1 d .
Li2 Li 0.0730(5) 0.1378(5) 0.3435(4) 0.0376(15) Uani 1 1 d .
Li3 Li 0.4244(6) 0.8064(5) 0.3296(4) 0.0376(16) Uani 1 1 d .
H13 H 0.5989(15) 0.876(3) 0.422(3) 0.044(14) Uiso 1 1 d D
H20A H 0.600(2) 0.533(3) 0.242(2) 0.025(10) Uiso 1 1 d D
H8A H -0.028(3) 0.213(3) 0.2610(19) 0.056(16) Uiso 1 1 d D
H2A H 0.302(2) 0.851(3) 0.245(2) 0.051(15) Uiso 1 1 d D
H17 H 0.364(3) 0.702(3) 0.671(3) 0.030(12) Uiso 1 1 d .
H1A H 0.5907(17) 0.929(3) 0.267(3) 0.031(12) Uiso 1 1 d D
H26A H 0.651(4) 0.578(3) 0.409(4) 0.065(18) Uiso 1 1 d D
H33 H -0.008(3) 0.107(4) 0.7170(12) 0.10(3) Uiso 1 1 d D
H28 H 0.653(4) 0.440(4) 0.714(3) 0.047(14) Uiso 1 1 d .
H22 H 0.672(2) 0.377(4) -0.002(3) 0.059(17) Uiso 1 1 d D
H25A H 0.878(2) 0.524(4) 0.424(3) 0.054(16) Uiso 1 1 d D
H10A H 0.007(4) 0.036(4) 0.011(3) 0.052(17) Uiso 1 1 d .
H7A H 0.2359(18) 0.224(4) 0.268(3) 0.063(18) Uiso 1 1 d D
H36A H 0.031(3) 0.255(4) 0.397(3) 0.067(18) Uiso 1 1 d D
H19A H 0.867(3) 0.557(4) 0.276(3) 0.068(19) Uiso 1 1 d D

loop_
_atom_site_aniso_label
_atom_site_aniso_U_11
_atom_site_aniso_U_22
_atom_site_aniso_U_33
_atom_site_aniso_U_23
_atom_site_aniso_U_13
_atom_site_aniso_U_12
Br1 0.0339(2) 0.0575(3) 0.0302(3) -0.0061(2) -0.00114(17) 0.0209(2)
Br2 0.0537(3) 0.0531(3) 0.0297(2) 0.00566(19) 0.00517(18) 0.0355(2)
Br3 0.0472(3) 0.0540(3) 0.0289(2) 0.00496(19) 0.00361(18) 0.0348(2)
O14 0.0341(15) 0.0387(15) 0.0232(14) -0.0072(11) -0.0107(11) 0.0248(13)
C39 0.0207(18) 0.0281(19) 0.017(2) -0.0056(14) -0.0030(14) 0.0112(15)
C5 0.0253(18) 0.0183(17) 0.0169(18) 0.0000(13) 0.0005(13) 0.0108(15)
C37 0.0248(18) 0.0176(17) 0.0181(18) 0.0003(14) 0.0008(14) 0.0087(15)
C18 0.0215(18) 0.0156(17) 0.026(2) 0.0007(14) -0.0020(14) 0.0077(14)
C4 0.0214(18) 0.0207(17) 0.0197(19) 0.0005(14) -0.0002(14) 0.0055(15)
C36 0.0241(19) 0.0218(18) 0.024(2) 0.0016(14) -0.0006(14) 0.0112(15)
C25 0.0204(18) 0.0255(19) 0.024(2) 0.0010(14) -0.0027(14) 0.0126(15)
C21 0.028(2) 0.0173(18) 0.023(2) 0.0014(14) 0.0009(15) 0.0089(16)
C8 0.029(2) 0.0231(19) 0.020(2) -0.0001(15) 0.0001(15) 0.0103(16)
C27 0.028(2) 0.0250(19) 0.0190(19) 0.0008(14) -0.0005(15) 0.0092(17)
C7 0.0251(19) 0.0190(18) 0.026(2) 0.0018(14) -0.0002(15) 0.0101(15)
C2 0.030(2) 0.0269(19) 0.0153(19) -0.0020(14) -0.0001(15) 0.0120(17)
C23 0.0223(18) 0.0205(18) 0.026(2) 0.0013(14) -0.0023(15) 0.0097(15)
C26 0.029(2) 0.0285(19) 0.0187(19) 0.0018(14) -0.0014(14) 0.0189(16)
C3 0.025(2) 0.0259(19) 0.019(2) 0.0032(14) 0.0029(14) 0.0154(16)
C12 0.033(2) 0.029(2) 0.038(3) -0.0002(17) 0.0047(18) 0.0139(17)
C20 0.0182(17) 0.0242(18) 0.0208(19) -0.0034(14) -0.0039(14) 0.0082(15)
C10 0.0178(18) 0.0238(18) 0.029(2) 0.0009(14) -0.0012(14) 0.0106(15)
C22 0.038(2) 0.029(2) 0.029(2) 0.0001(16) 0.0056(16) 0.0189(18)
C40 0.034(2) 0.027(2) 0.0187(19) 0.0031(15) 0.0040(15) 0.0147(17)
C41 0.033(2) 0.036(2) 0.032(2) 0.0007(17) 0.0032(16) 0.0223(18)
C24 0.0236(18) 0.0183(18) 0.0231(19) 0.0010(13) -0.0018(14) 0.0102(15)
C6 0.0233(19) 0.036(2) 0.036(2) 0.0045(17) 0.0096(16) 0.0113(17)
C11 0.0261(19) 0.0187(17) 0.023(2) -0.0014(13) -0.0039(14) 0.0110(15)
C19 0.0196(17) 0.0236(18) 0.027(2) -0.0029(14) -0.0044(14) 0.0122(15)
C28 0.0241(19) 0.030(2) 0.034(2) -0.0023(16) 0.0026(16) 0.0106(16)
C1 0.0201(18) 0.0229(18) 0.0233(19) 0.0044(14) 0.0021(14) 0.0097(15)
C9 0.037(2) 0.0222(18) 0.017(2) 0.0022(14) 0.0030(15) 0.0180(17)
O15 0.0370(15) 0.0178(12) 0.0259(14) 0.0005(10) 0.0011(11) 0.0155(11)
O7 0.0284(15) 0.0343(15) 0.0252(15) 0.0064(11) -0.0021(11) 0.0126(12)
O1 0.0284(15) 0.0407(16) 0.0213(15) 0.0041(11) -0.0026(11) 0.0132(13)
O10 0.0292(16) 0.0316(15) 0.0367(17) -0.0143(12) -0.0102(12) 0.0142(12)
O17 0.0292(15) 0.0246(14) 0.0347(16) 0.0110(11) 0.0036(12) 0.0150(12)
O11 0.0239(13) 0.0165(12) 0.0245(14) -0.0010(10) 0.0008(10) 0.0033(10)
O4 0.0474(17) 0.0220(13) 0.0236(14) -0.0030(11) 0.0050(12) 0.0152(13)
O2 0.0292(15) 0.0434(16) 0.0234(15) 0.0063(11) 0.0097(11) 0.0222(13)
O5 0.0255(13) 0.0209(13) 0.0226(14) 0.0004(10) 0.0028(10) 0.0045(11)
O13 0.0226(14) 0.0435(16) 0.0242(14) -0.0036(12) 0.0008(11) 0.0158(13)
O8 0.0421(17) 0.0482(17) 0.0234(15) 0.0014(12) 0.0060(12) 0.0309(15)
O9 0.0263(15) 0.0420(17) 0.0507(19) -0.0041(14) -0.0066(13) 0.0162(13)
O12 0.0464(19) 0.0325(16) 0.0329(18) 0.0091(12) 0.0025(13) 0.0067(14)
O16 0.0387(16) 0.0410(16) 0.0410(17) 0.0078(13) -0.0015(12) 0.0289(14)
O6 0.0381(16) 0.0255(14) 0.0319(17) 0.0082(11) 0.0040(12) 0.0010(12)
O3 0.0203(14) 0.0507(19) 0.0316(17) -0.0068(13) 0.0010(12) 0.0019(13)
O18 0.079(2) 0.0315(15) 0.0287(16) -0.0082(12) -0.0092(15) 0.0327(16)
O23 0.0254(13) 0.0206(13) 0.0222(14) -0.0019(10) 0.0019(10) 0.0044(11)
O20 0.0360(15) 0.0486(17) 0.0249(15) 0.0046(12) 0.0050(11) 0.0300(14)
O19 0.0255(14) 0.0424(16) 0.0239(15) 0.0065(11) -0.0049(11) 0.0158(12)
O21 0.0201(14) 0.0445(17) 0.0481(18) -0.0087(14) -0.0081(12) 0.0139(13)
O22 0.0273(14) 0.0282(14) 0.0323(15) -0.0118(11) -0.0081(11) 0.0118(12)
O24 0.0443(18) 0.0355(16) 0.0289(17) 0.0078(12) -0.0007(13) 0.0033(14)
O26 0.0384(15) 0.0357(15) 0.0230(15) -0.0041(11) -0.0074(11) 0.0233(13)
O28 0.0514(18) 0.0258(14) 0.0232(16) 0.0083(11) 0.0092(13) 0.0145(13)
O29 0.064(2) 0.0310(15) 0.0284(16) -0.0087(12) -0.0065(13) 0.0279(15)
O25 0.0331(15) 0.0492(17) 0.0227(15) -0.0077(12) 0.0058(11) 0.0239(14)
O27 0.073(2) 0.060(2) 0.0304(17) -0.0002(14) -0.0032(15) 0.0548(19)
O30 0.0408(15) 0.0192(12) 0.0223(13) 0.0009(10) 0.0033(11) 0.0170(12)
C32 0.0291(19) 0.0247(19) 0.023(2) 0.0003(14) 0.0004(15) 0.0173(17)
C34 0.031(2) 0.0211(18) 0.0198(19) 0.0024(14) 0.0011(15) 0.0132(16)
C31 0.0251(18) 0.0192(17) 0.0184(19) -0.0002(13) 0.0007(14) 0.0093(15)
C30 0.0218(18) 0.0233(18) 0.0203(19) 0.0016(14) 0.0013(14) 0.0099(15)
C33 0.0258(19) 0.029(2) 0.016(2) -0.0039(14) -0.0028(14) 0.0131(16)
C29 0.038(2) 0.039(2) 0.031(2) -0.0023(17) -0.0009(17) 0.0257(19)
C35 0.0234(18) 0.0182(17) 0.0216(19) 0.0023(13) -0.0017(14) 0.0097(15)
C38 0.032(2) 0.0266(19) 0.0205(19) -0.0002(15) 0.0001(15) 0.0166(17)
O36 0.0441(17) 0.0469(18) 0.0233(15) -0.0050(12) -0.0103(12) 0.0309(15)
O33 0.0377(15) 0.0206(13) 0.0246(16) 0.0049(10) 0.0080(11) 0.0070(12)
O34 0.076(2) 0.0511(19) 0.0305(17) 0.0093(14) 0.0065(15) 0.0514(19)
O32 0.0373(15) 0.0232(13) 0.0247(14) -0.0006(10) 0.0037(11) 0.0181(12)
O31 0.0587(19) 0.0265(14) 0.0297(16) -0.0083(11) -0.0039(13) 0.0217(14)
O35 0.0276(14) 0.0428(16) 0.0235(15) -0.0078(11) 0.0006(11) 0.0196(12)
Li1 0.031(3) 0.035(4) 0.023(3) 0.000(3) 0.004(3) 0.004(3)
Li2 0.046(4) 0.047(4) 0.017(3) -0.001(3) 0.006(3) 0.021(4)
Li3 0.058(4) 0.032(4) 0.029(4) -0.002(3) 0.001(3) 0.028(3)

loop_
_atom_type_symbol
_atom_type_description
_atom_type_scat_dispersion_real
_atom_type_scat_dispersion_imag
_atom_type_scat_source
C C 0.0181 0.0091 'International Tables Vol C Tables 4.2.6.8 and 6.1.1.4'
H H 0.0000 0.0000 'International Tables Vol C Tables 4.2.6.8 and 6.1.1.4'
Li Li 0.0008 0.0003 'International Tables Vol C Tables 4.2.6.8 and 6.1.1.4'
O O 0.0492 0.0322 'International Tables Vol C Tables 4.2.6.8 and 6.1.1.4'
Br Br -0.6763 1.2805 'International Tables Vol C Tables 4.2.6.8 and 6.1.1.4'

loop_
_geom_angle_atom_site_label_1
_geom_angle_atom_site_label_2
_geom_angle_atom_site_label_3
_geom_angle
_geom_angle_site_symmetry_1
_geom_angle_site_symmetry_3
C21 O14 Li3 116.5(3) . .
C21 O14 H14 108(3) . .
Li3 O14 H14 112(3) . .
O35 C39 C40 107.8(3) . .
O35 C39 C38 108.5(3) . .
C40 C39 C38 110.6(3) . .
O35 C39 H39 109.9 . .
C40 C39 H39 109.9 . .
C38 C39 H39 109.9 . .
O4 C5 C1 109.9(3) . .
O4 C5 C4 110.0(3) . .
C1 C5 C4 110.3(3) . .
O4 C5 H5 108.9 . .
C1 C5 H5 108.9 . .
C4 C5 H5 108.9 . .
O33 C37 C38 109.9(3) . .
O33 C37 C36 109.0(3) . .
C38 C37 C36 110.0(3) . .
O33 C37 H37 109.3 . .
C38 C37 H37 109.3 . .
C36 C37 H37 109.3 . .
O15 C18 C22 106.8(3) . .
O15 C18 C35 109.7(3) . .
C22 C18 C35 113.2(3) . .
O15 C18 H18 109.0 . .
C22 C18 H18 109.0 . .
C35 C18 H18 109.0 . .
O3 C4 C5 107.2(3) . .
O3 C4 C3 112.1(3) . .
C5 C4 C3 110.7(3) . .
O3 C4 H4 108.9 . .
C5 C4 H4 108.9 . .
C3 C4 H4 108.9 . .
O32 C36 C41 107.7(3) . .
O32 C36 C37 108.9(3) . .
C41 C36 C37 112.7(3) . .
O32 C36 H36 109.2 . .
C41 C36 H36 109.2 . .
C37 C36 H36 109.2 . .
O21 C25 C26 108.6(3) . .
O21 C25 C24 109.0(3) . .
C26 C25 C24 111.7(3) . .
O21 C25 H25 109.2 . .
C26 C25 H25 109.2 . .
C24 C25 H25 109.2 . .
O14 C21 O15 112.0(3) . .
O14 C21 C20 105.9(3) . .
O15 C21 C20 110.2(3) . .
O14 C21 H21 109.5 . .
O15 C21 H21 109.5 . .
C20 C21 H21 109.5 . .
O7 C8 O11 112.1(3) . .
O7 C8 C9 107.1(3) . .
O11 C8 C9 110.4(3) . .
O7 C8 H8 109.0 . .
O11 C8 H8 109.0 . .
C9 C8 H8 109.0 . .
O19 C27 O23 112.7(3) . .
O19 C27 C26 105.7(3) . .
O23 C27 C26 110.1(3) . .
O19 C27 H27 109.4 . .
O23 C27 H27 109.4 . .
C26 C27 H27 109.4 . .
O11 C7 C12 106.3(3) . .
O11 C7 C11 109.9(3) . .
C12 C7 C11 113.9(3) . .
O11 C7 H7 108.9 . .
C12 C7 H7 108.9 . .
C11 C7 H7 108.9 . .
O1 C2 O5 111.9(3) . .
O1 C2 C3 106.7(3) . .
O5 C2 C3 110.4(3) . .
O1 C2 H2 109.3 . .
O5 C2 H2 109.3 . .
C3 C2 H2 109.3 . .
O23 C23 C28 106.6(3) . .
O23 C23 C24 109.5(3) . .
C28 C23 C24 113.3(3) . .
O23 C23 H23 109.1 . .
C28 C23 H23 109.1 . .
C24 C23 H23 109.1 . .
O20 C26 C25 110.4(3) . .
O20 C26 C27 106.6(3) . .
C25 C26 C27 111.1(3) . .
O20 C26 H26 109.6 . .
C25 C26 H26 109.6 . .
C27 C26 H26 109.6 . .
O2 C3 C2 108.0(3) . .
O2 C3 C4 108.9(3) . .
C2 C3 C4 112.2(3) . .
O2 C3 H3 109.3 . .
C2 C3 H3 109.3 . .
C4 C3 H3 109.3 . .
O12 C12 C7 112.9(3) . .
O12 C12 H12A 109.0 . .
C7 C12 H12A 109.0 . .
O12 C12 H12B 109.0 . .
C7 C12 H12B 109.0 . .
H12A C12 H12B 107.8 . .
O13 C20 C21 107.2(3) . .
O13 C20 C19 110.2(3) . .
C21 C20 C19 111.0(3) . .
O13 C20 H20 109.5 . .
C21 C20 H20 109.5 . .
C19 C20 H20 109.5 . .
O9 C10 C9 108.7(3) . .
O9 C10 C11 110.1(3) . .
C9 C10 C11 110.6(3) . .
O9 C10 H10 109.2 . .
C9 C10 H10 109.2 . .
C11 C10 H10 109.2 . .
O18 C22 C18 113.3(3) . .
O18 C22 H22A 108.9 . .
C18 C22 H22A 108.9 . .
O18 C22 H22B 108.9 . .
C18 C22 H22B 108.9 . .
H22A C22 H22B 107.7 . .
O36 C40 O32 112.6(3) . .
O36 C40 C39 106.5(3) . .
O32 C40 C39 110.9(3) . .
O36 C40 H40 108.9 . .
O32 C40 H40 108.9 . .
C39 C40 H40 108.9 . .
O31 C41 C36 113.3(3) . .
O31 C41 H41A 108.9 . .
C36 C41 H41A 108.9 . .
O31 C41 H41B 108.9 . .
C36 C41 H41B 108.9 . .
H41A C41 H41B 107.7 . .
O22 C24 C25 110.5(3) . .
O22 C24 C23 107.7(3) . .
C25 C24 C23 111.1(3) . .
O22 C24 H24 109.2 . .
C25 C24 H24 109.2 . .
C23 C24 H24 109.2 . .
O6 C6 C1 112.3(3) . .
O6 C6 H6A 109.1 . .
C1 C6 H6A 109.1 . .
O6 C6 H6B 109.1 . .
C1 C6 H6B 109.1 . .
H6A C6 H6B 107.9 . .
O10 C11 C7 107.9(3) . .
O10 C11 C10 110.8(3) . .
C7 C11 C10 111.8(3) . .
O10 C11 H11 108.8 . .
C7 C11 H11 108.8 . .
C10 C11 H11 108.8 . .
O16 C19 C20 108.8(3) . .
O16 C19 C35 109.2(3) . .
C20 C19 C35 110.6(3) . .
O16 C19 H19 109.4 . .
C20 C19 H19 109.4 . .
C35 C19 H19 109.4 . .
O24 C28 C23 113.7(3) . .
O24 C28 H28A 108.8 . .
C23 C28 H28A 108.8 . .
O24 C28 H28B 108.8 . .
C23 C28 H28B 108.8 . .
H28A C28 H28B 107.7 . .
O5 C1 C6 107.7(3) . .
O5 C1 C5 110.1(3) . .
C6 C1 C5 112.4(3) . .
O5 C1 H1 108.8 . .
C6 C1 H1 108.8 . .
C5 C1 H1 108.8 . .
O8 C9 C8 107.2(3) . .
O8 C9 C10 110.4(3) . .
C8 C9 C10 111.6(3) . .
O8 C9 H9 109.2 . .
C8 C9 H9 109.2 . .
C10 C9 H9 109.2 . .
C21 O15 C18 115.8(3) . .
C8 O7 Li2 116.0(3) . .
C8 O7 H7A 102(4) . .
Li2 O7 H7A 119(4) . .
C2 O1 Li3 115.1(3) . .
C2 O1 H1A 103(3) . .
Li3 O1 H1A 123(3) . .
C11 O10 Li2 150.8(3) . 3_554
C11 O10 H10A 108(4) . .
Li2 O10 H10A 97(4) 3_554 .
C35 O17 Li3 147.2(3) . 2_665
C35 O17 H17 106(3) . .
Li3 O17 H17 107(3) 2_665 .
C8 O11 C7 115.8(3) . .
C5 O4 H4A 109.5 . .
C3 O2 Li3 111.9(3) . .
C3 O2 H2A 116.0(15) . .
Li3 O2 H2A 131.3(18) . .
C2 O5 C1 114.1(3) . .
C20 O13 Li3 109.9(3) . .
C20 O13 H13 112(3) . .
Li3 O13 H13 135(3) . .
C9 O8 Li2 111.7(3) . .
C9 O8 H8A 117.8(17) . .
Li2 O8 H8A 130.5(17) . .
C10 O9 H9A 109.5 . .
C12 O12 H12 109.5 . .
C19 O16 H16 109.5 . .
C6 O6 H6 109.5 . .
C4 O3 H3A 109.5 . .
C22 O18 H18A 109.5 . .
C27 O23 C23 115.0(3) . .
C26 O20 Li1 112.7(3) . .
C26 O20 H20A 110(3) . .
Li1 O20 H20A 138(3) . .
C27 O19 Li1 117.7(3) . .
C27 O19 H19A 118(4) . .
Li1 O19 H19A 103(4) . .
C25 O21 H21A 109.5 . .
C24 O22 Li1 150.6(3) . 3_664
C24 O22 H22 106(4) . .
Li1 O22 H22 102(4) 3_664 .
C28 O24 H24A 109.5 . .
C34 O26 Li1 115.1(3) . .
C34 O26 H26A 94(4) . .
Li1 O26 H26A 128(4) . .
C31 O28 Li1 146.0(3) . 2_655
C31 O28 H28 111(3) . .
Li1 O28 H28 101(3) 2_655 .
C29 O29 H29 109.5 . .
C33 O25 Li1 112.3(3) . .
C33 O25 H25A 113(4) . .
Li1 O25 H25A 135(4) . .
C32 O27 H27A 109.5 . .
C34 O30 C30 114.9(3) . .
O27 C32 C31 107.4(3) . .
O27 C32 C33 111.7(3) . .
C31 C32 C33 109.8(3) . .
O27 C32 H32 109.3 . .
C31 C32 H32 109.3 . .
C33 C32 H32 109.3 . .
O26 C34 O30 112.3(3) . .
O26 C34 C33 106.5(3) . .
O30 C34 C33 109.8(3) . .
O26 C34 H34A 109.4 . .
O30 C34 H34A 109.4 . .
C33 C34 H34A 109.4 . .
O28 C31 C32 109.9(3) . .
O28 C31 C30 108.9(3) . .
C32 C31 C30 110.8(3) . .
O28 C31 H31A 109.1 . .
C32 C31 H31A 109.1 . .
C30 C31 H31A 109.1 . .
O30 C30 C29 108.0(3) . .
O30 C30 C31 109.3(3) . .
C29 C30 C31 112.9(3) . .
O30 C30 H30 108.9 . .
C29 C30 H30 108.9 . .
C31 C30 H30 108.9 . .
O25 C33 C32 109.8(3) . .
O25 C33 C34 107.1(3) . .
C32 C33 C34 112.3(3) . .
O25 C33 H33A 109.2 . .
C32 C33 H33A 109.2 . .
C34 C33 H33A 109.2 . .
O29 C29 C30 112.6(3) . .
O29 C29 H29A 109.1 . .
C30 C29 H29A 109.1 . .
O29 C29 H29B 109.1 . .
C30 C29 H29B 109.1 . .
H29A C29 H29B 107.8 . .
O17 C35 C18 107.3(3) . .
O17 C35 C19 110.8(3) . .
C18 C35 C19 111.4(3) . .
O17 C35 H35 109.1 . .
C18 C35 H35 109.1 . .
C19 C35 H35 109.1 . .
O34 C38 C37 106.8(3) . .
O34 C38 C39 110.9(3) . .
C37 C38 C39 110.8(3) . .
O34 C38 H38 109.4 . .
C37 C38 H38 109.4 . .
C39 C38 H38 109.4 . .
C40 O36 Li2 118.7(3) . .
C40 O36 H36A 113(4) . .
Li2 O36 H36A 108(4) . .
C37 O33 Li2 150.0(3) . 2
C37 O33 H33 117.8(17) . .
Li2 O33 H33 89(2) 2 .
C38 O34 H34 109.5 . .
C40 O32 C36 113.9(3) . .
C41 O31 H31 109.5 . .
C39 O35 Li2 112.4(3) . .
C39 O35 H35A 110(3) . .
Li2 O35 H35A 135(3) . .
O26 Li1 O19 124.8(4) . .
O26 Li1 O22 101.3(3) . 2_655
O19 Li1 O22 132.8(4) . 2_655
O26 Li1 O25 75.9(2) . .
O19 Li1 O25 89.0(3) . .
O22 Li1 O25 113.8(3) 2_655 .
O26 Li1 O20 87.2(3) . .
O19 Li1 O20 73.7(2) . .
O22 Li1 O20 101.7(3) 2_655 .
O25 Li1 O20 142.8(4) . .
O26 Li1 O28 140.0(3) . 3_664
O19 Li1 O28 77.9(2) . 3_664
O22 Li1 O28 71.9(2) 2_655 3_664
O25 Li1 O28 71.8(2) . 3_664
O20 Li1 O28 132.7(3) . 3_664
O36 Li2 O7 122.9(4) . .
O36 Li2 O10 101.3(3) . 2
O7 Li2 O10 133.1(4) . 2
O36 Li2 O8 84.0(3) . .
O7 Li2 O8 74.9(2) . .
O10 Li2 O8 96.9(3) 2 .
O36 Li2 O35 73.7(2) . .
O7 Li2 O35 92.5(3) . .
O10 Li2 O35 116.2(3) 2 .
O8 Li2 O35 142.8(4) . .
O36 Li2 O33 144.1(4) . 3_554
O7 Li2 O33 78.2(2) . 3_554
O10 Li2 O33 73.8(2) 2 3_554
O8 Li2 O33 131.6(3) . 3_554
O35 Li2 O33 76.9(2) . 3_554
O14 Li3 O17 125.2(4) . 3_564
O14 Li3 O1 124.6(4) . .
O17 Li3 O1 109.6(3) 3_564 .
O14 Li3 O2 92.0(3) . .
O17 Li3 O2 108.8(3) 3_564 .
O1 Li3 O2 76.4(3) . .
O14 Li3 O13 75.3(2) . .
O17 Li3 O13 102.8(3) 3_564 .
O1 Li3 O13 86.4(3) . .
O2 Li3 O13 147.6(4) . .

loop_
_geom_bond_atom_site_label_1
_geom_bond_atom_site_label_2
_geom_bond_distance
_geom_bond_site_symmetry_2
O14 C21 1.405(5) .
O14 Li3 2.030(7) .
O14 H14 0.88(2) .
C39 O35 1.433(4) .
C39 C40 1.518(5) .
C39 C38 1.528(5) .
C39 H39 0.9800 .
C5 O4 1.416(4) .
C5 C1 1.514(5) .
C5 C4 1.515(5) .
C5 H5 0.9800 .
C37 O33 1.425(4) .
C37 C38 1.514(5) .
C37 C36 1.530(5) .
C37 H37 0.9800 .
C18 O15 1.435(4) .
C18 C22 1.502(5) .
C18 C35 1.531(5) .
C18 H18 0.9800 .
C4 O3 1.415(5) .
C4 C3 1.517(5) .
C4 H4 0.9800 .
C36 O32 1.442(4) .
C36 C41 1.506(5) .
C36 H36 0.9800 .
C25 O21 1.416(4) .
C25 C26 1.518(5) .
C25 C24 1.526(5) .
C25 H25 0.9800 .
C21 O15 1.426(5) .
C21 C20 1.517(5) .
C21 H21 0.9800 .
C8 O7 1.400(5) .
C8 O11 1.425(5) .
C8 C9 1.507(6) .
C8 H8 0.9800 .
C27 O19 1.401(5) .
C27 O23 1.423(5) .
C27 C26 1.523(5) .
C27 H27 0.9800 .
C7 O11 1.439(4) .
C7 C12 1.506(5) .
C7 C11 1.519(5) .
C7 H7 0.9800 .
C2 O1 1.413(5) .
C2 O5 1.426(4) .
C2 C3 1.506(6) .
C2 H2 0.9800 .
C23 O23 1.439(4) .
C23 C28 1.516(5) .
C23 C24 1.527(5) .
C23 H23 0.9800 .
C26 O20 1.423(5) .
C26 H26 0.9800 .
C3 O2 1.430(5) .
C3 H3 0.9800 .
C12 O12 1.426(5) .
C12 H12A 0.9700 .
C12 H12B 0.9700 .
C20 O13 1.420(5) .
C20 C19 1.519(5) .
C20 H20 0.9800 .
C10 O9 1.418(5) .
C10 C9 1.519(5) .
C10 C11 1.521(5) .
C10 H10 0.9800 .
C22 O18 1.425(5) .
C22 H22A 0.9700 .
C22 H22B 0.9700 .
C40 O36 1.396(5) .
C40 O32 1.426(5) .
C40 H40 0.9800 .
C41 O31 1.413(5) .
C41 H41A 0.9700 .
C41 H41B 0.9700 .
C24 O22 1.420(4) .
C24 H24 0.9800 .
C6 O6 1.428(5) .
C6 C1 1.506(5) .
C6 H6A 0.9700 .
C6 H6B 0.9700 .
C11 O10 1.421(4) .
C11 H11 0.9800 .
C19 O16 1.423(4) .
C19 C35 1.533(5) .
C19 H19 0.9800 .
C28 O24 1.417(5) .
C28 H28A 0.9700 .
C28 H28B 0.9700 .
C1 O5 1.442(4) .
C1 H1 0.9800 .
C9 O8 1.421(5) .
C9 H9 0.9800 .
O7 Li2 2.103(7) .
O7 H7A 0.87(2) .
O1 Li3 2.085(8) .
O1 H1A 0.86(2) .
O10 Li2 2.147(8) 3_554
O10 H10A 0.78(6) .
O17 C35 1.422(4) .
O17 Li3 2.052(7) 2_665
O17 H17 0.78(5) .
O4 H4A 0.8200 .
O2 Li3 2.163(8) .
O2 H2A 0.89(2) .
O13 Li3 2.261(8) .
O13 H13 0.86(2) .
O8 Li2 2.209(8) .
O8 H8A 0.87(2) .
O9 H9A 0.8200 .
O12 H12 0.8200 .
O16 H16 0.8200 .
O6 H6 0.8200 .
O3 H3A 0.8200 .
O18 H18A 0.8200 .
O20 Li1 2.233(8) .
O20 H20A 0.877(19) .
O19 Li1 2.096(7) .
O19 H19A 0.89(2) .
O21 H21A 0.8200 .
O22 Li1 2.126(7) 3_664
O22 H22 0.85(2) .
O24 H24A 0.8200 .
O26 C34 1.404(5) .
O26 Li1 2.080(8) .
O26 H26A 0.88(2) .
O28 C31 1.417(4) .
O28 Li1 2.613(8) 2_655
O28 H28 0.93(6) .
O29 C29 1.422(5) .
O29 H29 0.8200 .
O25 C33 1.424(5) .
O25 Li1 2.187(7) .
O25 H25A 0.88(2) .
O27 C32 1.408(5) .
O27 H27A 0.8200 .
O30 C34 1.422(5) .
O30 C30 1.439(4) .
C32 C31 1.509(5) .
C32 C33 1.512(5) .
C32 H32 0.9800 .
C34 C33 1.529(5) .
C34 H34A 0.9800 .
C31 C30 1.526(5) .
C31 H31A 0.9800 .
C30 C29 1.498(5) .
C30 H30 0.9800 .
C33 H33A 0.9800 .
C29 H29A 0.9700 .
C29 H29B 0.9700 .
C35 H35 0.9800 .
C38 O34 1.416(5) .
C38 H38 0.9800 .
O36 Li2 2.098(7) .
O36 H36A 0.868(19) .
O33 Li2 2.477(8) 2
O33 H33 0.89(2) .
O34 H34 0.8200 .
O31 H31 0.8200 .
O35 Li2 2.249(8) .
O35 H35A 0.87(2) .
Li1 O22 2.126(7) 2_655
Li1 O28 2.613(8) 3_664
Li2 O10 2.147(8) 2
Li2 O33 2.477(8) 3_554
Li3 O17 2.052(7) 3_564

loop_
_geom_hbond_atom_site_label_D
_geom_hbond_atom_site_label_H
_geom_hbond_atom_site_label_A
_geom_hbond_distance_DH
_geom_hbond_distance_HA
_geom_hbond_distance_DA
_geom_hbond_angle_DHA
_geom_hbond_site_symmetry_A
O14 H14 O31 0.88(2) 1.79(2) 2.673(4) 179(5) 3_564
O7 H7A O24 0.87(2) 1.87(2) 2.732(4) 170(6) 2_655
O1 H1A O12 0.86(2) 1.89(2) 2.705(4) 159(4) 2_665
O10 H10A O33 0.78(6) 2.25(6) 2.787(4) 126(5) 2_554
O17 H17 O3 0.78(5) 2.09(5) 2.847(4) 166(5) 3_565
O2 H2A O32 0.89(2) 2.06(2) 2.870(4) 150(2) 3_564
O13 H13 O11 0.86(2) 2.01(3) 2.813(3) 154(5) 2_665
O8 H8A O30 0.87(2) 2.12(2) 2.852(4) 140.4(19) 3_564
O20 H20A O15 0.877(19) 1.94(2) 2.775(4) 159(4) 3_564
O19 H19A O6 0.89(2) 1.79(3) 2.662(4) 166(6) 2_765
O22 H22 O28 0.85(2) 2.27(5) 2.811(4) 121(5) 2_654
O26 H26A O18 0.88(2) 1.88(3) 2.692(4) 154(6) 3_564
O36 H36A O29 0.868(19) 1.790(17) 2.634(4) 164(4) 3_564
O35 H35A O23 0.87(2) 2.02(2) 2.866(4) 165(5) 2_655

loop_
_geom_torsion_atom_site_label_1
_geom_torsion_atom_site_label_2
_geom_torsion_atom_site_label_3
_geom_torsion_atom_site_label_4
_geom_torsion
_geom_torsion_site_symmetry_1
_geom_torsion_site_symmetry_4
O4 C5 C4 O3 -63.5(4) . .
C1 C5 C4 O3 175.1(3) . .
O4 C5 C4 C3 173.9(3) . .
C1 C5 C4 C3 52.6(4) . .
O33 C37 C36 O32 -178.0(3) . .
C38 C37 C36 O32 -57.5(4) . .
O33 C37 C36 C41 62.6(4) . .
C38 C37 C36 C41 -176.9(3) . .
Li3 O14 C21 O15 -168.2(3) . .
Li3 O14 C21 C20 -48.0(4) . .
O21 C25 C26 O20 71.2(4) . .
C24 C25 C26 O20 -168.6(3) . .
O21 C25 C26 C27 -170.8(3) . .
C24 C25 C26 C27 -50.6(4) . .
O19 C27 C26 O20 52.1(4) . .
O23 C27 C26 O20 174.0(3) . .
O19 C27 C26 C25 -68.1(4) . .
O23 C27 C26 C25 53.8(4) . .
O1 C2 C3 O2 51.0(4) . .
O5 C2 C3 O2 172.8(3) . .
O1 C2 C3 C4 -69.0(4) . .
O5 C2 C3 C4 52.9(4) . .
O3 C4 C3 O2 69.6(4) . .
C5 C4 C3 O2 -170.8(3) . .
O3 C4 C3 C2 -171.0(3) . .
C5 C4 C3 C2 -51.4(4) . .
O11 C7 C12 O12 -61.1(4) . .
C11 C7 C12 O12 60.1(4) . .
O14 C21 C20 O13 53.9(4) . .
O15 C21 C20 O13 175.3(3) . .
O14 C21 C20 C19 -66.4(4) . .
O15 C21 C20 C19 54.9(4) . .
O15 C18 C22 O18 -61.0(4) . .
C35 C18 C22 O18 59.9(4) . .
O35 C39 C40 O36 49.2(4) . .
C38 C39 C40 O36 -69.4(4) . .
O35 C39 C40 O32 172.0(3) . .
C38 C39 C40 O32 53.4(4) . .
O32 C36 C41 O31 -63.5(4) . .
C37 C36 C41 O31 56.6(4) . .
O21 C25 C24 O22 -69.8(4) . .
C26 C25 C24 O22 170.2(3) . .
O21 C25 C24 C23 170.7(3) . .
C26 C25 C24 C23 50.7(4) . .
O23 C23 C24 O22 -174.4(3) . .
C28 C23 C24 O22 66.7(4) . .
O23 C23 C24 C25 -53.3(4) . .
C28 C23 C24 C25 -172.2(3) . .
O11 C7 C11 O10 -174.7(3) . .
C12 C7 C11 O10 66.1(4) . .
O11 C7 C11 C10 -52.7(4) . .
C12 C7 C11 C10 -171.9(3) . .
O9 C10 C11 O10 -68.0(4) . .
C9 C10 C11 O10 171.9(3) . .
O9 C10 C11 C7 171.7(3) . .
C9 C10 C11 C7 51.6(4) . .
O13 C20 C19 O16 68.9(4) . .
C21 C20 C19 O16 -172.5(3) . .
O13 C20 C19 C35 -171.1(3) . .
C21 C20 C19 C35 -52.5(4) . .
O23 C23 C28 O24 -62.1(4) . .
C24 C23 C28 O24 58.5(4) . .
O6 C6 C1 O5 -64.5(4) . .
O6 C6 C1 C5 57.0(4) . .
O4 C5 C1 O5 -177.4(3) . .
C4 C5 C1 O5 -56.0(4) . .
O4 C5 C1 C6 62.6(4) . .
C4 C5 C1 C6 -176.1(3) . .
O7 C8 C9 O8 52.4(4) . .
O11 C8 C9 O8 174.7(3) . .
O7 C8 C9 C10 -68.6(4) . .
O11 C8 C9 C10 53.7(4) . .
O9 C10 C9 O8 68.0(4) . .
C11 C10 C9 O8 -171.1(3) . .
O9 C10 C9 C8 -172.9(3) . .
C11 C10 C9 C8 -51.9(4) . .
O14 C21 O15 C18 58.3(4) . .
C20 C21 O15 C18 -59.3(4) . .
C22 C18 O15 C21 -179.1(3) . .
C35 C18 O15 C21 57.9(4) . .
O11 C8 O7 Li2 -162.8(3) . .
C9 C8 O7 Li2 -41.6(4) . .
O5 C2 O1 Li3 -162.7(3) . .
C3 C2 O1 Li3 -41.8(4) . .
C7 C11 O10 Li2 37.3(8) . 3_554
C10 C11 O10 Li2 -85.3(7) . 3_554
O7 C8 O11 C7 61.5(4) . .
C9 C8 O11 C7 -57.8(4) . .
C12 C7 O11 C8 -179.2(3) . .
C11 C7 O11 C8 57.1(4) . .
C2 C3 O2 Li3 -37.8(4) . .
C4 C3 O2 Li3 84.2(4) . .
O1 C2 O5 C1 60.7(4) . .
C3 C2 O5 C1 -58.0(4) . .
C6 C1 O5 C2 -177.0(3) . .
C5 C1 O5 C2 60.1(4) . .
C21 C20 O13 Li3 -36.6(4) . .
C19 C20 O13 Li3 84.2(3) . .
C8 C9 O8 Li2 -40.1(4) . .
C10 C9 O8 Li2 81.7(4) . .
O19 C27 O23 C23 57.4(4) . .
C26 C27 O23 C23 -60.3(4) . .
C28 C23 O23 C27 -177.0(3) . .
C24 C23 O23 C27 60.0(4) . .
C25 C26 O20 Li1 81.7(4) . .
C27 C26 O20 Li1 -39.0(4) . .
O23 C27 O19 Li1 -164.4(3) . .
C26 C27 O19 Li1 -44.2(4) . .
C25 C24 O22 Li1 -94.1(6) . 3_664
C23 C24 O22 Li1 27.4(7) . 3_664
Li1 O26 C34 O30 -164.9(3) . .
Li1 O26 C34 C33 -44.7(4) . .
C30 O30 C34 O26 60.5(4) . .
C30 O30 C34 C33 -57.7(4) . .
Li1 O28 C31 C32 -19.8(6) 2_655 .
Li1 O28 C31 C30 101.8(5) 2_655 .
O27 C32 C31 O28 -63.9(4) . .
C33 C32 C31 O28 174.4(3) . .
O27 C32 C31 C30 175.7(3) . .
C33 C32 C31 C30 54.0(4) . .
C34 O30 C30 C29 -176.8(3) . .
C34 O30 C30 C31 60.0(4) . .
O28 C31 C30 O30 -177.7(3) . .
C32 C31 C30 O30 -56.6(4) . .
O28 C31 C30 C29 62.1(4) . .
C32 C31 C30 C29 -176.8(3) . .
Li1 O25 C33 C32 85.7(4) . .
Li1 O25 C33 C34 -36.4(4) . .
O27 C32 C33 O25 69.6(4) . .
C31 C32 C33 O25 -171.2(3) . .
O27 C32 C33 C34 -171.4(3) . .
C31 C32 C33 C34 -52.3(4) . .
O26 C34 C33 O25 51.8(4) . .
O30 C34 C33 O25 173.5(3) . .
O26 C34 C33 C32 -68.8(4) . .
O30 C34 C33 C32 53.0(4) . .
O30 C30 C29 O29 -64.8(4) . .
C31 C30 C29 O29 56.2(4) . .
Li3 O17 C35 C18 18.5(7) 2_665 .
Li3 O17 C35 C19 -103.4(6) 2_665 .
O15 C18 C35 O17 -173.9(3) . .
C22 C18 C35 O17 66.9(4) . .
O15 C18 C35 C19 -52.5(4) . .
C22 C18 C35 C19 -171.6(3) . .
O16 C19 C35 O17 -69.2(4) . .
C20 C19 C35 O17 171.0(3) . .
O16 C19 C35 C18 171.4(3) . .
C20 C19 C35 C18 51.6(4) . .
O33 C37 C38 O34 -64.7(4) . .
C36 C37 C38 O34 175.3(3) . .
O33 C37 C38 C39 174.5(3) . .
C36 C37 C38 C39 54.5(4) . .
O35 C39 C38 O34 71.3(4) . .
C40 C39 C38 O34 -170.6(3) . .
O35 C39 C38 C37 -170.3(3) . .
C40 C39 C38 C37 -52.2(4) . .
O32 C40 O36 Li2 -163.7(3) . .
C39 C40 O36 Li2 -42.0(4) . .
C38 C37 O33 Li2 -20.3(7) . 2
C36 C37 O33 Li2 100.2(6) . 2
O36 C40 O32 C36 59.5(4) . .
C39 C40 O32 C36 -59.7(4) . .
C41 C36 O32 C40 -176.2(3) . .
C37 C36 O32 C40 61.3(4) . .
C40 C39 O35 Li2 -36.4(4) . .
C38 C39 O35 Li2 83.4(4) . .
C34 O26 Li1 O19 -58.8(5) . .
C34 O26 Li1 O22 131.9(3) . 2_655
C34 O26 Li1 O25 19.9(3) . .
C34 O26 Li1 O20 -126.7(3) . .
C34 O26 Li1 O28 56.7(6) . 3_664
C27 O19 Li1 O26 -56.1(5) . .
C27 O19 Li1 O22 109.5(5) . 2_655
C27 O19 Li1 O25 -128.2(3) . .
C27 O19 Li1 O20 18.5(3) . .
C27 O19 Li1 O28 160.3(3) . 3_664
C33 O25 Li1 O26 11.1(3) . .
C33 O25 Li1 O19 137.4(3) . .
C33 O25 Li1 O22 -85.2(4) . 2_655
C33 O25 Li1 O20 76.6(6) . .
C33 O25 Li1 O28 -145.1(3) . 3_664
C26 O20 Li1 O26 141.0(3) . .
C26 O20 Li1 O19 13.4(3) . .
C26 O20 Li1 O22 -118.1(3) . 2_655
C26 O20 Li1 O25 78.9(6) . .
C26 O20 Li1 O28 -42.0(5) . 3_664
C40 O36 Li2 O7 -64.5(5) . .
C40 O36 Li2 O10 131.9(3) . 2
C40 O36 Li2 O8 -132.2(3) . .
C40 O36 Li2 O35 17.7(3) . .
C40 O36 Li2 O33 54.0(7) . 3_554
C8 O7 Li2 O36 -56.6(5) . .
C8 O7 Li2 O10 101.0(5) . 2
C8 O7 Li2 O8 15.8(3) . .
C8 O7 Li2 O35 -128.7(3) . .
C8 O7 Li2 O33 155.2(3) . 3_554
C9 O8 Li2 O36 141.4(3) . .
C9 O8 Li2 O7 15.0(3) . .
C9 O8 Li2 O10 -117.9(3) . 2
C9 O8 Li2 O35 88.7(6) . .
C9 O8 Li2 O33 -43.5(5) . 3_554
C39 O35 Li2 O36 12.2(3) . .
C39 O35 Li2 O7 135.8(3) . .
C39 O35 Li2 O10 -82.6(4) . 2
C39 O35 Li2 O8 67.7(6) . .
C39 O35 Li2 O33 -146.9(3) . 3_554
C21 O14 Li3 O17 117.4(4) . 3_564
C21 O14 Li3 O1 -53.1(5) . .
C21 O14 Li3 O2 -127.9(3) . .
C21 O14 Li3 O13 21.9(3) . .
C2 O1 Li3 O14 -65.8(5) . .
C2 O1 Li3 O17 122.5(4) . 3_564
C2 O1 Li3 O2 17.1(3) . .
C2 O1 Li3 O13 -135.2(3) . .
C3 O2 Li3 O14 137.9(3) . .
C3 O2 Li3 O17 -93.7(4) . 3_564
C3 O2 Li3 O1 12.7(3) . .
C3 O2 Li3 O13 72.6(7) . .
C20 O13 Li3 O14 10.2(3) . .
C20 O13 Li3 O17 -113.2(3) . 3_564
C20 O13 Li3 O1 137.5(3) . .
C20 O13 Li3 O2 80.1(7) . .
